data_7021250
loop_
_publ_author_name
'Li, Junye'
'Zheng, Tingting'
'Sun, Hongjian'
'Xu, Wengang'
'Li, Xiaoyan'

_publ_section_title
;
 Selective C-F/C-H bond activation of fluoroarenes by cobalt complex
 supported with phosphine ligands.
;
_journal_issue 16
_journal_name_full 'Dalton transactions (Cambridge, England : 2003)'
_journal_page_first 5740
_journal_page_last 5748
_journal_paper_doi 10.1039/c3dt33074e
_journal_volume 42
_journal_year 2013
_chemical_formula_moiety 'C15 H27 Cl Co F5 P3'
_chemical_formula_sum 'C15 H27 Cl Co F5 P3'
_chemical_formula_weight 489.66
_chemical_name_systematic
;
?
;
_space_group_IT_number 15
_symmetry_cell_setting monoclinic
_symmetry_space_group_name_Hall '-C 2yc'
_symmetry_space_group_name_H-M 'C 1 2/c 1'
_atom_sites_solution_hydrogens geom
_atom_sites_solution_primary direct
_atom_sites_solution_secondary difmap
_audit_creation_method SHELXL-97
_cell_angle_alpha 90.00
_cell_angle_beta 94.067(4)
_cell_angle_gamma 90.00
_cell_formula_units_Z 8
_cell_length_a 15.067(4)
_cell_length_b 9.121(2)
_cell_length_c 32.289(8)
_cell_measurement_reflns_used 4569
_cell_measurement_temperature 293(2)
_cell_measurement_theta_max 28.17
_cell_measurement_theta_min 2.03
_cell_volume 4426.2(19)
_computing_cell_refinement 'Bruker SMART'
_computing_data_collection 'Bruker SMART'
_computing_data_reduction 'Bruker SAINT'
_computing_molecular_graphics 'Bruker SHELXTL'
_computing_publication_material 'Bruker SHELXTL'
_computing_structure_refinement 'SHELXL-97 (Sheldrick, 1997)'
_computing_structure_solution 'SHELXS-97 (Sheldrick, 1990)'
_diffrn_ambient_temperature 293(2)
_diffrn_measured_fraction_theta_full 1.000
_diffrn_measured_fraction_theta_max 1.000
_diffrn_measurement_device_type 'CCD area detector'
_diffrn_measurement_method 'phi and omega scans'
_diffrn_radiation_monochromator graphite
_diffrn_radiation_source 'fine-focus sealed tube'
_diffrn_radiation_type MoK\a
_diffrn_radiation_wavelength 0.71073
_diffrn_reflns_av_R_equivalents 0.0924
_diffrn_reflns_av_sigmaI/netI 0.0653
_diffrn_reflns_limit_h_max 18
_diffrn_reflns_limit_h_min -16
_diffrn_reflns_limit_k_max 11
_diffrn_reflns_limit_k_min -5
_diffrn_reflns_limit_l_max 36
_diffrn_reflns_limit_l_min -39
_diffrn_reflns_number 12132
_diffrn_reflns_theta_full 26.00
_diffrn_reflns_theta_max 26.00
_diffrn_reflns_theta_min 1.26
_exptl_absorpt_coefficient_mu 1.150
_exptl_absorpt_correction_T_max 0.750
_exptl_absorpt_correction_T_min 0.715
_exptl_absorpt_correction_type multi-scan
_exptl_absorpt_process_details sadbas
_exptl_crystal_colour green
_exptl_crystal_density_diffrn 1.470
_exptl_crystal_density_method 'not measured'
_exptl_crystal_description bolck
_exptl_crystal_F_000 2008
_exptl_crystal_size_max 0.30
_exptl_crystal_size_mid 0.28
_exptl_crystal_size_min 0.25
_refine_diff_density_max 0.875
_refine_diff_density_min -0.465
_refine_diff_density_rms 0.076
_refine_ls_extinction_method none
_refine_ls_goodness_of_fit_ref 1.018
_refine_ls_hydrogen_treatment constr
_refine_ls_matrix_type full
_refine_ls_number_parameters 235
_refine_ls_number_reflns 4356
_refine_ls_number_restraints 0
_refine_ls_restrained_S_all 1.018
_refine_ls_R_factor_all 0.0554
_refine_ls_R_factor_gt 0.0424
_refine_ls_shift/su_max 0.001
_refine_ls_shift/su_mean 0.000
_refine_ls_structure_factor_coef Fsqd
_refine_ls_weighting_details 'calc w=1/[\s^2^(Fo^2^)+(0.0612P)^2^+0.0000P] where P=(Fo^2^+2Fc^2^)/3'
_refine_ls_weighting_scheme calc
_refine_ls_wR_factor_gt 0.1042
_refine_ls_wR_factor_ref 0.1204
_reflns_number_gt 3430
_reflns_number_total 4356
_reflns_threshold_expression >2sigma(I)
_cod_data_source_file c3dt33074e.txt
_cod_data_source_block test
_cod_depositor_comments
;
The following automatic conversions were performed:

'_symmetry_cell_setting' value 'Monoclinic' changed to 'monoclinic'
according to /home/saulius/struct/CIF-dictionaries/cif_core.dic
dictionary named 'cif_core.dic' version 2.4.2 from 2011-04-26.

Automatic conversion script
Id: cif_fix_values 1891 2012-01-12 08:04:46Z andrius 
;
_cod_original_cell_volume 4426.3(19)
_cod_original_sg_symbol_H-M C2/c
_cod_database_code 7021250

loop_
_symmetry_equiv_pos_as_xyz
'x, y, z'
'-x, y, -z+1/2'
'x+1/2, y+1/2, z'
'-x+1/2, y+1/2, -z+1/2'
'-x, -y, -z'
'x, -y, z-1/2'
'-x+1/2, -y+1/2, -z'
'x+1/2, -y+1/2, z-1/2'

loop_
_atom_site_label
_atom_site_type_symbol
_atom_site_fract_x
_atom_site_fract_y
_atom_site_fract_z
_atom_site_U_iso_or_equiv
_atom_site_adp_type
_atom_site_occupancy
_atom_site_symmetry_multiplicity
_atom_site_calc_flag
_atom_site_refinement_flags
Co1 Co 0.18859(2) 0.96829(4) 0.143739(11) 0.03163(14) Uani 1 1 d .
P1 P 0.14473(5) 1.14401(8) 0.18531(2) 0.0367(2) Uani 1 1 d .
P2 P 0.08233(5) 0.80058(9) 0.15992(3) 0.0435(2) Uani 1 1 d .
P3 P 0.25443(5) 0.82268(10) 0.10023(3) 0.0432(2) Uani 1 1 d .
F1 F 0.00695(16) 0.9807(3) 0.08288(8) 0.0823(7) Uani 1 1 d .
F2 F -0.0374(2) 1.1468(4) 0.01767(9) 0.1274(13) Uani 1 1 d .
F3 F 0.0764(4) 1.3547(4) -0.00787(10) 0.177(2) Uani 1 1 d .
F4 F 0.2397(3) 1.3908(3) 0.03453(10) 0.1382(15) Uani 1 1 d .
F5 F 0.28558(18) 1.2235(3) 0.10066(8) 0.0816(7) Uani 1 1 d .
Cl1 Cl 0.30905(5) 0.93124(10) 0.19114(3) 0.0554(2) Uani 1 1 d .
C1 C 0.0684(3) 1.0823(4) 0.07215(11) 0.0592(10) Uani 1 1 d .
C2 C 0.0423(4) 1.1667(6) 0.03855(13) 0.0836(15) Uani 1 1 d .
C3 C 0.0996(5) 1.2701(6) 0.02566(14) 0.101(2) Uani 1 1 d .
C4 C 0.1809(5) 1.2894(5) 0.04694(15) 0.0912(17) Uani 1 1 d .
C5 C 0.2034(3) 1.2004(4) 0.08091(12) 0.0602(10) Uani 1 1 d .
C6 C 0.1495(2) 1.0930(4) 0.09556(10) 0.0462(8) Uani 1 1 d .
C7 C 0.0413(2) 1.2417(4) 0.17140(13) 0.0630(10) Uani 1 1 d .
H7A H -0.0071 1.1732 0.1690 0.094 Uiso 1 1 calc R
H7B H 0.0458 1.2909 0.1453 0.094 Uiso 1 1 calc R
H7C H 0.0309 1.3124 0.1925 0.094 Uiso 1 1 calc R
C8 C 0.2250(2) 1.2925(4) 0.19106(12) 0.0560(9) Uani 1 1 d .
H8A H 0.2104 1.3549 0.2135 0.084 Uiso 1 1 calc R
H8B H 0.2234 1.3484 0.1658 0.084 Uiso 1 1 calc R
H8C H 0.2835 1.2526 0.1969 0.084 Uiso 1 1 calc R
C9 C 0.1339(2) 1.0950(4) 0.23926(10) 0.0545(9) Uani 1 1 d .
H9A H 0.1861 1.0431 0.2498 0.082 Uiso 1 1 calc R
H9B H 0.0825 1.0337 0.2412 0.082 Uiso 1 1 calc R
H9C H 0.1272 1.1825 0.2553 0.082 Uiso 1 1 calc R
C10 C -0.0272(2) 0.8591(4) 0.17454(14) 0.0708(12) Uani 1 1 d .
H10A H -0.0609 0.7749 0.1819 0.106 Uiso 1 1 calc R
H10B H -0.0579 0.9088 0.1516 0.106 Uiso 1 1 calc R
H10C H -0.0202 0.9244 0.1979 0.106 Uiso 1 1 calc R
C11 C 0.1198(3) 0.6917(4) 0.20556(13) 0.0730(12) Uani 1 1 d .
H11A H 0.0755 0.6197 0.2108 0.110 Uiso 1 1 calc R
H11B H 0.1289 0.7550 0.2292 0.110 Uiso 1 1 calc R
H11C H 0.1747 0.6435 0.2006 0.110 Uiso 1 1 calc R
C12 C 0.0448(3) 0.6553(4) 0.12407(14) 0.0738(12) Uani 1 1 d .
H12A H 0.0948 0.5970 0.1173 0.111 Uiso 1 1 calc R
H12B H 0.0172 0.6979 0.0992 0.111 Uiso 1 1 calc R
H12C H 0.0025 0.5944 0.1369 0.111 Uiso 1 1 calc R
C13 C 0.2921(3) 0.6451(4) 0.12046(13) 0.0641(10) Uani 1 1 d .
H13A H 0.3291 0.5995 0.1012 0.096 Uiso 1 1 calc R
H13B H 0.2415 0.5838 0.1242 0.096 Uiso 1 1 calc R
H13C H 0.3255 0.6584 0.1466 0.096 Uiso 1 1 calc R
C14 C 0.1961(3) 0.7782(5) 0.05065(12) 0.0733(12) Uani 1 1 d .
H14A H 0.2308 0.7099 0.0360 0.110 Uiso 1 1 calc R
H14B H 0.1872 0.8660 0.0345 0.110 Uiso 1 1 calc R
H14C H 0.1395 0.7352 0.0553 0.110 Uiso 1 1 calc R
C15 C 0.3582(3) 0.9005(5) 0.08506(15) 0.0795(13) Uani 1 1 d .
H15A H 0.3968 0.9196 0.1094 0.119 Uiso 1 1 calc R
H15B H 0.3462 0.9904 0.0703 0.119 Uiso 1 1 calc R
H15C H 0.3864 0.8325 0.0675 0.119 Uiso 1 1 calc R

loop_
_atom_site_aniso_label
_atom_site_aniso_U_11
_atom_site_aniso_U_22
_atom_site_aniso_U_33
_atom_site_aniso_U_23
_atom_site_aniso_U_13
_atom_site_aniso_U_12
Co1 0.0273(2) 0.0320(2) 0.0346(2) 0.00056(16) -0.00441(15) 0.00274(15)
P1 0.0346(4) 0.0328(4) 0.0419(4) -0.0025(3) -0.0015(3) 0.0014(3)
P2 0.0369(4) 0.0384(5) 0.0545(5) -0.0014(4) -0.0011(4) -0.0054(3)
P3 0.0392(4) 0.0444(5) 0.0456(5) -0.0041(4) 0.0001(3) 0.0099(4)
F1 0.0541(14) 0.110(2) 0.0791(17) -0.0008(15) -0.0227(12) 0.0079(13)
F2 0.133(3) 0.167(3) 0.0737(17) -0.0151(19) -0.0526(17) 0.087(2)
F3 0.313(6) 0.141(3) 0.074(2) 0.054(2) -0.001(3) 0.095(3)
F4 0.249(4) 0.0702(19) 0.103(2) 0.0278(18) 0.066(3) -0.011(2)
F5 0.0928(19) 0.0709(16) 0.0834(17) -0.0008(13) 0.0221(14) -0.0239(14)
Cl1 0.0446(5) 0.0636(6) 0.0548(5) -0.0021(4) -0.0193(4) 0.0137(4)
C1 0.067(2) 0.063(2) 0.046(2) -0.0041(18) -0.0083(17) 0.028(2)
C2 0.105(4) 0.096(4) 0.046(2) -0.005(2) -0.018(2) 0.057(3)
C3 0.179(6) 0.077(4) 0.047(3) 0.019(3) 0.001(3) 0.059(4)
C4 0.167(6) 0.048(3) 0.064(3) 0.011(2) 0.039(3) 0.017(3)
C5 0.086(3) 0.044(2) 0.051(2) 0.0023(18) 0.009(2) 0.010(2)
C6 0.0520(19) 0.0435(19) 0.0427(17) 0.0039(16) 0.0009(14) 0.0160(16)
C7 0.047(2) 0.054(2) 0.087(3) -0.007(2) -0.0040(18) 0.0206(17)
C8 0.061(2) 0.0400(19) 0.067(2) -0.0082(17) 0.0045(18) -0.0116(16)
C9 0.064(2) 0.056(2) 0.0450(19) -0.0080(17) 0.0082(16) -0.0052(18)
C10 0.044(2) 0.072(3) 0.097(3) -0.006(2) 0.018(2) -0.0095(19)
C11 0.084(3) 0.058(3) 0.076(3) 0.021(2) -0.001(2) -0.009(2)
C12 0.067(3) 0.059(3) 0.094(3) -0.019(2) -0.004(2) -0.021(2)
C13 0.068(3) 0.047(2) 0.076(3) -0.004(2) -0.001(2) 0.0209(18)
C14 0.086(3) 0.084(3) 0.048(2) -0.018(2) -0.0075(19) 0.016(2)
C15 0.058(2) 0.073(3) 0.113(4) -0.008(3) 0.040(2) 0.003(2)

loop_
_atom_type_symbol
_atom_type_description
_atom_type_scat_dispersion_real
_atom_type_scat_dispersion_imag
_atom_type_scat_source
C C 0.0033 0.0016 'International Tables Vol C Tables 4.2.6.8 and 6.1.1.4'
H H 0.0000 0.0000 'International Tables Vol C Tables 4.2.6.8 and 6.1.1.4'
Cl Cl 0.1484 0.1585 'International Tables Vol C Tables 4.2.6.8 and 6.1.1.4'
F F 0.0171 0.0103 'International Tables Vol C Tables 4.2.6.8 and 6.1.1.4'
P P 0.1023 0.0942 'International Tables Vol C Tables 4.2.6.8 and 6.1.1.4'
Co Co 0.3494 0.9721 'International Tables Vol C Tables 4.2.6.8 and 6.1.1.4'

loop_
_geom_angle_atom_site_label_1
_geom_angle_atom_site_label_2
_geom_angle_atom_site_label_3
_geom_angle
C6 Co1 P3 88.16(10)
C6 Co1 P1 88.60(10)
P3 Co1 P1 168.67(4)
C6 Co1 P2 112.75(11)
P3 Co1 P2 95.47(4)
P1 Co1 P2 95.79(4)
C6 Co1 Cl1 141.09(11)
P3 Co1 Cl1 88.08(4)
P1 Co1 Cl1 87.63(3)
P2 Co1 Cl1 106.16(4)
C8 P1 C9 100.94(17)
C8 P1 C7 102.23(18)
C9 P1 C7 102.88(19)
C8 P1 Co1 112.05(13)
C9 P1 Co1 116.93(12)
C7 P1 Co1 119.31(13)
C12 P2 C10 97.5(2)
C12 P2 C11 100.4(2)
C10 P2 C11 100.5(2)
C12 P2 Co1 121.93(15)
C10 P2 Co1 121.31(13)
C11 P2 Co1 111.28(14)
C15 P3 C14 102.8(2)
C15 P3 C13 101.1(2)
C14 P3 C13 103.7(2)
C15 P3 Co1 111.67(14)
C14 P3 Co1 118.80(14)
C13 P3 Co1 116.57(14)
F1 C1 C2 114.8(4)
F1 C1 C6 119.4(3)
C2 C1 C6 125.7(4)
F2 C2 C3 120.1(5)
F2 C2 C1 121.2(5)
C3 C2 C1 118.7(5)
F3 C3 C2 120.3(6)
F3 C3 C4 119.8(6)
C2 C3 C4 119.8(4)
F4 C4 C3 121.1(5)
F4 C4 C5 120.2(6)
C3 C4 C5 118.7(5)
F5 C5 C6 119.1(3)
F5 C5 C4 116.1(4)
C6 C5 C4 124.8(5)
C5 C6 C1 112.3(3)
C5 C6 Co1 121.8(3)
C1 C6 Co1 125.9(3)
P1 C7 H7A 109.5
P1 C7 H7B 109.5
H7A C7 H7B 109.5
P1 C7 H7C 109.5
H7A C7 H7C 109.5
H7B C7 H7C 109.5
P1 C8 H8A 109.5
P1 C8 H8B 109.5
H8A C8 H8B 109.5
P1 C8 H8C 109.5
H8A C8 H8C 109.5
H8B C8 H8C 109.5
P1 C9 H9A 109.5
P1 C9 H9B 109.5
H9A C9 H9B 109.5
P1 C9 H9C 109.5
H9A C9 H9C 109.5
H9B C9 H9C 109.5
P2 C10 H10A 109.5
P2 C10 H10B 109.5
H10A C10 H10B 109.5
P2 C10 H10C 109.5
H10A C10 H10C 109.5
H10B C10 H10C 109.5
P2 C11 H11A 109.5
P2 C11 H11B 109.5
H11A C11 H11B 109.5
P2 C11 H11C 109.5
H11A C11 H11C 109.5
H11B C11 H11C 109.5
P2 C12 H12A 109.5
P2 C12 H12B 109.5
H12A C12 H12B 109.5
P2 C12 H12C 109.5
H12A C12 H12C 109.5
H12B C12 H12C 109.5
P3 C13 H13A 109.5
P3 C13 H13B 109.5
H13A C13 H13B 109.5
P3 C13 H13C 109.5
H13A C13 H13C 109.5
H13B C13 H13C 109.5
P3 C14 H14A 109.5
P3 C14 H14B 109.5
H14A C14 H14B 109.5
P3 C14 H14C 109.5
H14A C14 H14C 109.5
H14B C14 H14C 109.5
P3 C15 H15A 109.5
P3 C15 H15B 109.5
H15A C15 H15B 109.5
P3 C15 H15C 109.5
H15A C15 H15C 109.5
H15B C15 H15C 109.5

loop_
_geom_bond_atom_site_label_1
_geom_bond_atom_site_label_2
_geom_bond_distance
Co1 C6 1.983(3)
Co1 P3 2.2179(10)
Co1 P1 2.2211(9)
Co1 P2 2.3011(10)
Co1 Cl1 2.3146(9)
P1 C8 1.816(3)
P1 C9 1.817(3)
P1 C7 1.823(3)
P2 C12 1.823(4)
P2 C10 1.828(4)
P2 C11 1.833(4)
P3 C15 1.815(4)
P3 C14 1.817(4)
P3 C13 1.822(4)
F1 C1 1.372(5)
F2 C2 1.348(6)
F3 C3 1.355(5)
F4 C4 1.360(6)
F5 C5 1.368(5)
C1 C2 1.365(5)
C1 C6 1.393(5)
C2 C3 1.363(8)
C3 C4 1.373(8)
C4 C5 1.387(6)
C5 C6 1.378(5)
C7 H7A 0.9600
C7 H7B 0.9600
C7 H7C 0.9600
C8 H8A 0.9600
C8 H8B 0.9600
C8 H8C 0.9600
C9 H9A 0.9600
C9 H9B 0.9600
C9 H9C 0.9600
C10 H10A 0.9600
C10 H10B 0.9600
C10 H10C 0.9600
C11 H11A 0.9600
C11 H11B 0.9600
C11 H11C 0.9600
C12 H12A 0.9600
C12 H12B 0.9600
C12 H12C 0.9600
C13 H13A 0.9600
C13 H13B 0.9600
C13 H13C 0.9600
C14 H14A 0.9600
C14 H14B 0.9600
C14 H14C 0.9600
C15 H15A 0.9600
C15 H15B 0.9600
C15 H15C 0.9600
